data_4134787
loop_
_publ_author_name
'Sengupta, Debabrata'
'Sandoval-Pauker, Christian'
'Schueller, Emily C.'
'Encerrado-Manriquez, Angela M'
'Metta-Magana, Alejandro J'
'Lee, Wen-Yee'
'Seshadri, Ram'
'Pint\'er, Bal\'azs'
'Fortier, Skye'

_publ_section_title
;
 Isolation of a Bimetallic Cobalt(III) Nitride and Examination of Its
 Hydrogen Atom Abstraction Chemistry and Reactivity Towards H2.
;
_journal_name_full 'Journal of the American Chemical Society'
_journal_paper_doi 10.1021/jacs.0c00291
_journal_year 2020
_chemical_formula_moiety 'C73 H110 Br0.195 Co2 N10.298, C6 H14'
_chemical_formula_sum 'C79 H124 Br0.19 Co2 N10.3'
_chemical_formula_weight 1351.48
_space_group_crystal_system orthorhombic
_space_group_IT_number 33
_space_group_name_Hall 'P 2c -2n'
_space_group_name_H-M_alt 'P n a 21'
_atom_sites_solution_hydrogens geom
_atom_sites_solution_primary dual
_audit_creation_date 2019-10-08
_audit_creation_method
;
Olex2 1.3
(compiled 2019.09.11 svn.r3662 for OlexSys, GUI svn.r5938)
;
_cell_angle_alpha 90
_cell_angle_beta 90
_cell_angle_gamma 90
_cell_formula_units_Z 4
_cell_length_a 30.437(2)
_cell_length_b 16.9734(11)
_cell_length_c 15.1227(11)
_cell_measurement_reflns_used 9974
_cell_measurement_temperature 99.96
_cell_measurement_theta_max 25.93
_cell_measurement_theta_min 2.83
_cell_volume 7812.7(9)
_computing_cell_refinement 'SAINT V8.38A (?, 2016)'
_computing_data_reduction 'SAINT V8.38A (?, 2016)'
_computing_molecular_graphics 'Olex2 1.3 (Dolomanov et al., 2009)'
_computing_publication_material 'Olex2 1.3 (Dolomanov et al., 2009)'
_computing_structure_refinement 'XL n/a (Sheldrick, 2008)'
_computing_structure_solution 'SHELXT 2014/5 (Sheldrick, 2014)'
_diffrn_ambient_temperature 99.96
_diffrn_measured_fraction_theta_full 0.994
_diffrn_measured_fraction_theta_max 0.992
_diffrn_measurement_device_type 'Bruker APEX-II CCD'
_diffrn_measurement_method '\f and \w scans'
_diffrn_radiation_type MoK\a
_diffrn_radiation_wavelength 0.71073
_diffrn_reflns_av_R_equivalents 0.0522
_diffrn_reflns_av_unetI/netI 0.0610
_diffrn_reflns_Laue_measured_fraction_full 0.994
_diffrn_reflns_Laue_measured_fraction_max 0.992
_diffrn_reflns_limit_h_max 38
_diffrn_reflns_limit_h_min -39
_diffrn_reflns_limit_k_max 22
_diffrn_reflns_limit_k_min -21
_diffrn_reflns_limit_l_max 19
_diffrn_reflns_limit_l_min -19
_diffrn_reflns_number 59999
_diffrn_reflns_point_group_measured_fraction_full 0.986
_diffrn_reflns_point_group_measured_fraction_max 0.977
_diffrn_reflns_theta_full 25.242
_diffrn_reflns_theta_max 27.444
_diffrn_reflns_theta_min 2.339
_diffrn_standards_number 0
_exptl_absorpt_coefficient_mu 0.571
_exptl_absorpt_correction_T_max 0.7453
_exptl_absorpt_correction_T_min 0.6312
_exptl_absorpt_correction_type multi-scan
_exptl_absorpt_process_details
;
SADABS-2016/2 (Bruker,2016/2) was used for absorption correction.
wR2(int) was 0.0868 before and 0.0672 after correction.
The Ratio of minimum to maximum transmission is 0.8469.
The \l/2 correction factor is Not present.
;
_exptl_crystal_colour brown
_exptl_crystal_colour_primary brown
_exptl_crystal_density_diffrn 1.149
_exptl_crystal_description plate
_exptl_crystal_F_000 2924
_exptl_crystal_size_max 0.2
_exptl_crystal_size_mid 0.18
_exptl_crystal_size_min 0.15
_refine_diff_density_max 1.337
_refine_diff_density_min -0.414
_refine_diff_density_rms 0.058
_refine_ls_abs_structure_details
;
 Flack x determined using 5837 quotients [(I+)-(I-)]/[(I+)+(I-)]
 (Parsons, Flack and Wagner, Acta Cryst. B69 (2013) 249-259).
;
_refine_ls_abs_structure_Flack 0.006(5)
_refine_ls_extinction_coef 0.0027(7)
_refine_ls_extinction_expression Fc^*^=kFc[1+0.001xFc^2^\l^3^/sin(2\q)]^-1/4^
_refine_ls_extinction_method 'SHELXL-2017/1 (Sheldrick 2017)'
_refine_ls_goodness_of_fit_ref 1.037
_refine_ls_hydrogen_treatment constr
_refine_ls_matrix_type full
_refine_ls_number_parameters 873
_refine_ls_number_reflns 17434
_refine_ls_number_restraints 1
_refine_ls_restrained_S_all 1.037
_refine_ls_R_factor_all 0.0643
_refine_ls_R_factor_gt 0.0479
_refine_ls_shift/su_max 0.001
_refine_ls_shift/su_mean 0.000
_refine_ls_structure_factor_coef Fsqd
_refine_ls_weighting_details 'w=1/[\s^2^(Fo^2^)+(0.0609P)^2^+3.0970P] where P=(Fo^2^+2Fc^2^)/3'
_refine_ls_weighting_scheme calc
_refine_ls_wR_factor_gt 0.1138
_refine_ls_wR_factor_ref 0.1222
_reflns_Friedel_coverage 0.897
_reflns_Friedel_fraction_full 0.977
_reflns_Friedel_fraction_max 0.960
_reflns_number_gt 14631
_reflns_number_total 17434
_reflns_threshold_expression 'I > 2\s(I)'
_cod_data_source_file ja0c00291_si_005.cif
_cod_data_source_block 5
_cod_original_formula_sum 'C79 H124 Br0.19 Co2 N10.30'
_cod_database_code 4134787
_shelx_shelxl_version_number 2017/1
_shelx_space_group_comment
;
The symmetry employed for this shelxl refinement is uniquely defined
by the following loop, which should always be used as a source of
symmetry information in preference to the above space-group names.
They are only intended as comments.
;
_olex2_refinement_description
;
1. Fixed Uiso
 At 1.2 times of:
  All C(H) groups, All C(H,H) groups, All N(H) groups
 At 1.5 times of:
  All C(H,H,H) groups
2.a Ternary CH refined with riding coordinates:
 C46(H46), C10(H10), C23(H23), C62(H62), C7(H7), C59(H59), C20(H20), C49(H49)
2.b Secondary CH2 refined with riding coordinates:
 C77(H77A,H77B), C76(H76A,H76B), C78(H78A,H78B), C75(H75A,H75B)
2.c Aromatic/amide H refined with riding coordinates:
 N4(H4), C18(H18), C17(H17), C16(H16), C35(H35), C57(H57), C55(H55), C44(H44),
 C36(H36), C39(H39), C56(H56), C38(H38), C43(H43), C3(H3), C37(H37), C5(H5),
 C4(H4A), C42(H42)
2.d Idealised Me refined as rotating group:
 C34(H34A,H34B,H34C), C25(H25A,H25B,H25C), C33(H33A,H33B,H33C), C63(H63A,H63B,
 H63C), C28(H28A,H28B,H28C), C32(H32A,H32B,H32C), C60(H60A,H60B,H60C), C50(H50A,
 H50B,H50C), C30(H30A,H30B,H30C), C73(H73A,H73B,H73C), C29(H29A,H29B,H29C),
 C47(H47A,H47B,H47C), C67(H67A,H67B,H67C), C9(H9A,H9B,H9C), C8(H8A,H8B,H8C),
 C64(H64A,H64B,H64C), C11(H11A,H11B,H11C), C51(H51A,H51B,H51C), C68(H68A,H68B,
 H68C), C12(H12A,H12B,H12C), C48(H48A,H48B,H48C), C21(H21A,H21B,H21C), C24(H24A,
 H24B,H24C), C69(H69A,H69B,H69C), C79(H79A,H79B,H79C), C71(H71A,H71B,H71C),
 C72(H72A,H72B,H72C), C22(H22A,H22B,H22C), C61(H61A,H61B,H61C), C74(H74A,H74B,
 H74C)
;
_olex2_submission_special_instructions 'No special instructions were received'

loop_
_space_group_symop_operation_xyz
'x, y, z'
'-x, -y, z+1/2'
'x+1/2, -y+1/2, z'
'-x+1/2, y+1/2, z+1/2'

loop_
_atom_site_label
_atom_site_type_symbol
_atom_site_fract_x
_atom_site_fract_y
_atom_site_fract_z
_atom_site_U_iso_or_equiv
_atom_site_adp_type
_atom_site_occupancy
_atom_site_site_symmetry_order
_atom_site_calc_flag
_atom_site_refinement_flags_posn
_atom_site_refinement_flags_adp
_atom_site_refinement_flags_occupancy
_atom_site_disorder_assembly
_atom_site_disorder_group
Co1 Co 0.41401(2) 0.60686(3) 0.46308(4) 0.02208(14) Uani 1 1 d . . . . .
Co2 Co 0.36864(2) 0.44503(3) 0.48952(4) 0.02368(14) Uani 1 1 d . . . . .
N4 N 0.35655(10) 0.55437(16) 0.4659(2) 0.0198(7) Uani 1 1 d . . . . .
H4 H 0.330640 0.576273 0.458054 0.024 Uiso 1 1 calc R U . . .
N2 N 0.44105(11) 0.66225(18) 0.5659(2) 0.0194(7) Uani 1 1 d . . . . .
N11 N 0.30127(11) 0.25978(19) 0.5341(2) 0.0217(7) Uani 1 1 d . . . . .
N9 N 0.33426(11) 0.38229(19) 0.5793(2) 0.0209(7) Uani 1 1 d . . . . .
N1 N 0.40213(10) 0.73433(17) 0.4708(2) 0.0227(7) Uani 1 1 d . . . . .
N3 N 0.44264(11) 0.79848(18) 0.5899(2) 0.0218(7) Uani 1 1 d . . . . .
N10 N 0.34314(10) 0.34486(19) 0.4404(2) 0.0206(7) Uani 1 1 d . . . . .
N8 N 0.42761(13) 0.6081(2) 0.3284(2) 0.0296(8) Uani 1 1 d . . . . .
C13 C 0.42649(12) 0.7348(2) 0.5436(3) 0.0199(8) Uani 1 1 d . . . . .
C52 C 0.32412(13) 0.3284(2) 0.5179(3) 0.0211(8) Uani 1 1 d . . . . .
C14 C 0.47612(13) 0.6544(2) 0.6280(3) 0.0210(8) Uani 1 1 d . . . . .
C65 C 0.26195(13) 0.2356(2) 0.5314(3) 0.0230(8) Uani 1 1 d . . . . .
C19 C 0.46727(13) 0.6329(2) 0.7160(3) 0.0240(8) Uani 1 1 d . . . . .
C26 C 0.42967(14) 0.8480(2) 0.6472(3) 0.0231(8) Uani 1 1 d . . . . .
C18 C 0.50187(16) 0.6309(3) 0.7761(3) 0.0332(10) Uani 1 1 d . . . . .
H18 H 0.495965 0.618855 0.836249 0.040 Uiso 1 1 calc R U . . .
C15 C 0.51962(13) 0.6671(2) 0.6005(3) 0.0263(9) Uani 1 1 d . . . . .
C34 C 0.35598(14) 0.7805(3) 0.6687(3) 0.0295(9) Uani 1 1 d . . . . .
H34A H 0.357966 0.761277 0.607739 0.044 Uiso 1 1 calc R U . . .
H34B H 0.325090 0.789397 0.684055 0.044 Uiso 1 1 calc R U . . .
H34C H 0.368597 0.741317 0.708927 0.044 Uiso 1 1 calc R U . . .
C25 C 0.41857(16) 0.5173(3) 0.7402(4) 0.0415(12) Uani 1 1 d . . . . .
H25A H 0.424746 0.499610 0.679823 0.062 Uiso 1 1 calc R U . . .
H25B H 0.388938 0.500605 0.757303 0.062 Uiso 1 1 calc R U . . .
H25C H 0.440068 0.494096 0.780864 0.062 Uiso 1 1 calc R U . . .
C54 C 0.34567(17) 0.3235(3) 0.7254(3) 0.0354(11) Uani 1 1 d . . . . .
C46 C 0.38932(18) 0.1940(3) 0.4397(4) 0.0464(14) Uani 1 1 d . . . . .
H46 H 0.372370 0.206657 0.494572 0.056 Uiso 1 1 calc R U . . .
C2 C 0.33826(16) 0.8030(3) 0.4118(3) 0.0360(11) Uani 1 1 d . . . . .
C53 C 0.32478(14) 0.3797(2) 0.6706(3) 0.0250(9) Uani 1 1 d . . . . .
C1 C 0.38432(15) 0.8009(3) 0.4266(3) 0.0296(9) Uani 1 1 d . . . . .
C40 C 0.34154(14) 0.2970(2) 0.3635(3) 0.0259(9) Uani 1 1 d . . . . .
C66 C 0.25773(15) 0.1460(2) 0.5504(3) 0.0304(10) Uani 1 1 d . . . . .
C6 C 0.41190(17) 0.8579(3) 0.3878(3) 0.0345(10) Uani 1 1 d . . . . .
C58 C 0.29964(15) 0.4411(3) 0.7076(3) 0.0313(10) Uani 1 1 d . . . . .
C31 C 0.38151(14) 0.8583(2) 0.6772(3) 0.0260(9) Uani 1 1 d . . . . .
C17 C 0.54463(16) 0.6459(3) 0.7503(3) 0.0363(11) Uani 1 1 d . . . . .
H17 H 0.567782 0.644886 0.792446 0.044 Uiso 1 1 calc R U . . .
C45 C 0.32255(15) 0.3278(3) 0.2865(3) 0.0314(10) Uani 1 1 d . . . . .
C16 C 0.55329(14) 0.6625(3) 0.6626(3) 0.0325(10) Uani 1 1 d . . . . .
H16 H 0.582776 0.670903 0.644337 0.039 Uiso 1 1 calc R U . . .
C35 C 0.45511(18) 0.5579(3) 0.2874(3) 0.0367(11) Uani 1 1 d . . . . .
H35 H 0.472623 0.523490 0.322182 0.044 Uiso 1 1 calc R U . . .
C33 C 0.36055(15) 0.9199(3) 0.6145(3) 0.0321(10) Uani 1 1 d . . . . .
H33A H 0.374585 0.971216 0.623668 0.048 Uiso 1 1 calc R U . . .
H33B H 0.329054 0.924158 0.627062 0.048 Uiso 1 1 calc R U . . .
H33C H 0.364745 0.903328 0.552954 0.048 Uiso 1 1 calc R U . . .
C10 C 0.46174(16) 0.8538(3) 0.3924(3) 0.0326(10) Uani 1 1 d . . . . .
H10 H 0.469526 0.822141 0.445918 0.039 Uiso 1 1 calc R U . . .
C63 C 0.30629(18) 0.5838(3) 0.6658(4) 0.0425(12) Uani 1 1 d . . . . .
H63A H 0.304407 0.599776 0.727933 0.064 Uiso 1 1 calc R U . . .
H63B H 0.293738 0.625263 0.628338 0.064 Uiso 1 1 calc R U . . .
H63C H 0.337142 0.575572 0.649705 0.064 Uiso 1 1 calc R U . . .
C23 C 0.42163(14) 0.6069(3) 0.7445(3) 0.0304(10) Uani 1 1 d . . . . .
H23 H 0.400196 0.628776 0.700820 0.037 Uiso 1 1 calc R U . . .
C77 C 0.09261(18) 0.4525(3) 0.5051(4) 0.0471(13) Uani 1 1 d . . . . .
H77A H 0.068691 0.472323 0.466721 0.057 Uiso 1 1 calc R U . . .
H77B H 0.110278 0.415130 0.469513 0.057 Uiso 1 1 calc R U . . .
C62 C 0.28069(14) 0.5073(3) 0.6522(3) 0.0323(10) Uani 1 1 d . . . . .
H62 H 0.283518 0.492002 0.588598 0.039 Uiso 1 1 calc R U . . .
C27 C 0.46734(15) 0.8999(2) 0.6858(3) 0.0305(10) Uani 1 1 d . . . . .
C41 C 0.36242(16) 0.2226(3) 0.3618(4) 0.0354(11) Uani 1 1 d . . . . .
C28 C 0.47621(18) 0.8739(3) 0.7829(4) 0.0408(12) Uani 1 1 d . . . . .
H28A H 0.453346 0.895487 0.821520 0.061 Uiso 1 1 calc R U . . .
H28B H 0.504989 0.893580 0.801765 0.061 Uiso 1 1 calc R U . . .
H28C H 0.475890 0.816247 0.786448 0.061 Uiso 1 1 calc R U . . .
C32 C 0.37464(17) 0.8854(3) 0.7722(3) 0.0360(11) Uani 1 1 d . . . . .
H32A H 0.385923 0.845213 0.812843 0.054 Uiso 1 1 calc R U . . .
H32B H 0.343210 0.893363 0.783049 0.054 Uiso 1 1 calc R U . . .
H32C H 0.390375 0.935019 0.781888 0.054 Uiso 1 1 calc R U . . .
C60 C 0.42329(18) 0.3053(3) 0.6798(4) 0.0482(14) Uani 1 1 d . . . . .
H60A H 0.420597 0.352193 0.642447 0.072 Uiso 1 1 calc R U . . .
H60B H 0.444118 0.268380 0.652840 0.072 Uiso 1 1 calc R U . . .
H60C H 0.433926 0.320645 0.738494 0.072 Uiso 1 1 calc R U . . .
C50 C 0.34045(17) 0.4664(3) 0.2432(4) 0.0411(12) Uani 1 1 d . . . . .
H50A H 0.367982 0.461012 0.276231 0.062 Uiso 1 1 calc R U . . .
H50B H 0.330278 0.521083 0.246332 0.062 Uiso 1 1 calc R U . . .
H50C H 0.345387 0.451864 0.181232 0.062 Uiso 1 1 calc R U . . .
C57 C 0.29424(17) 0.4436(3) 0.7991(4) 0.0435(13) Uani 1 1 d . . . . .
H57 H 0.277088 0.484446 0.824701 0.052 Uiso 1 1 calc R U . . .
C30 C 0.45754(17) 0.9885(2) 0.6809(4) 0.0373(11) Uani 1 1 d . . . . .
H30A H 0.448705 1.002431 0.620578 0.056 Uiso 1 1 calc R U . . .
H30B H 0.483942 1.018279 0.697080 0.056 Uiso 1 1 calc R U . . .
H30C H 0.433706 1.001492 0.721999 0.056 Uiso 1 1 calc R U . . .
C55 C 0.3388(2) 0.3283(3) 0.8166(4) 0.0481(14) Uani 1 1 d . . . . .
H55 H 0.351813 0.290146 0.854374 0.058 Uiso 1 1 calc R U . . .
C7 C 0.30750(15) 0.7411(3) 0.4479(4) 0.0414(12) Uani 1 1 d . . . . .
H7 H 0.324990 0.705705 0.487293 0.050 Uiso 1 1 calc R U . . .
C44 C 0.32215(18) 0.2817(3) 0.2097(4) 0.0453(13) Uani 1 1 d . . . . .
H44 H 0.308964 0.301490 0.157299 0.054 Uiso 1 1 calc R U . . .
C73 C 0.23519(13) 0.3671(2) 0.4735(4) 0.0339(11) Uani 1 1 d . . . . .
H73A H 0.254542 0.393935 0.515648 0.051 Uiso 1 1 calc R U . . .
H73B H 0.208956 0.399254 0.463256 0.051 Uiso 1 1 calc R U . . .
H73C H 0.250792 0.359213 0.417552 0.051 Uiso 1 1 calc R U . . .
C36 C 0.4587(2) 0.5549(3) 0.1971(4) 0.0484(13) Uani 1 1 d . . . . .
H36 H 0.478428 0.518829 0.169984 0.058 Uiso 1 1 calc R U . . .
C59 C 0.37856(18) 0.2658(3) 0.6886(4) 0.0433(13) Uani 1 1 d . . . . .
H59 H 0.368593 0.250968 0.627836 0.052 Uiso 1 1 calc R U . . .
C76 C 0.12156(19) 0.5211(4) 0.5302(5) 0.0564(15) Uani 1 1 d . . . . .
H76A H 0.104056 0.559267 0.564980 0.068 Uiso 1 1 calc R U . . .
H76B H 0.145678 0.501848 0.568386 0.068 Uiso 1 1 calc R U . . .
C39 C 0.40337(16) 0.6557(3) 0.2773(3) 0.0372(11) Uani 1 1 d . . . . .
H39 H 0.383797 0.691326 0.305537 0.045 Uiso 1 1 calc R U . . .
C29 C 0.51024(15) 0.8849(3) 0.6358(4) 0.0402(12) Uani 1 1 d . . . . .
H29A H 0.517802 0.828869 0.639573 0.060 Uiso 1 1 calc R U . . .
H29B H 0.533828 0.916374 0.662208 0.060 Uiso 1 1 calc R U . . .
H29C H 0.506571 0.899817 0.573643 0.060 Uiso 1 1 calc R U . . .
C20 C 0.53105(14) 0.6830(3) 0.5046(3) 0.0367(11) Uani 1 1 d . . . . .
H20 H 0.504186 0.705180 0.475762 0.044 Uiso 1 1 calc R U . . .
C49 C 0.30559(15) 0.4119(3) 0.2834(3) 0.0327(10) Uani 1 1 d . . . . .
H49 H 0.300716 0.429309 0.345765 0.039 Uiso 1 1 calc R U . . .
C47 C 0.43283(17) 0.2390(3) 0.4448(4) 0.0481(14) Uani 1 1 d . . . . .
H47A H 0.449847 0.229536 0.390876 0.072 Uiso 1 1 calc R U . . .
H47B H 0.449599 0.220792 0.496242 0.072 Uiso 1 1 calc R U . . .
H47C H 0.426893 0.295526 0.450698 0.072 Uiso 1 1 calc R U . . .
C67 C 0.29713(18) 0.1165(3) 0.6016(5) 0.0542(16) Uani 1 1 d . . . . .
H67A H 0.324083 0.129630 0.569403 0.081 Uiso 1 1 calc R U . . .
H67B H 0.295081 0.059204 0.608685 0.081 Uiso 1 1 calc R U . . .
H67C H 0.297755 0.141508 0.660029 0.081 Uiso 1 1 calc R U . . .
C70 C 0.22160(14) 0.2873(3) 0.5112(4) 0.0376(12) Uani 1 1 d . . . . .
C56 C 0.3132(2) 0.3882(4) 0.8529(4) 0.0538(16) Uani 1 1 d . . . . .
H56 H 0.308958 0.390595 0.915097 0.065 Uiso 1 1 calc R U . . .
C9 C 0.28745(19) 0.6900(4) 0.3741(4) 0.0554(15) Uani 1 1 d . . . . .
H9A H 0.270156 0.723329 0.334210 0.083 Uiso 1 1 calc R U . . .
H9B H 0.268387 0.649784 0.400331 0.083 Uiso 1 1 calc R U . . .
H9C H 0.311050 0.664349 0.340682 0.083 Uiso 1 1 calc R U . . .
C8 C 0.27023(17) 0.7765(4) 0.5033(4) 0.0530(15) Uani 1 1 d . . . . .
H8A H 0.282692 0.808993 0.550694 0.080 Uiso 1 1 calc R U . . .
H8B H 0.252664 0.733998 0.529224 0.080 Uiso 1 1 calc R U . . .
H8C H 0.251496 0.809250 0.465511 0.080 Uiso 1 1 calc R U . . .
C64 C 0.23232(17) 0.5216(3) 0.6711(5) 0.0523(15) Uani 1 1 d . . . . .
H64A H 0.216363 0.471515 0.668190 0.078 Uiso 1 1 calc R U . . .
H64B H 0.220341 0.558117 0.627124 0.078 Uiso 1 1 calc R U . . .
H64C H 0.229056 0.544356 0.730334 0.078 Uiso 1 1 calc R U . . .
C38 C 0.4051(2) 0.6560(4) 0.1870(4) 0.0499(14) Uani 1 1 d . . . . .
H38 H 0.387208 0.690926 0.153654 0.060 Uiso 1 1 calc R U . . .
C43 C 0.3408(2) 0.2077(4) 0.2098(4) 0.0550(17) Uani 1 1 d . . . . .
H43 H 0.339714 0.176341 0.157819 0.066 Uiso 1 1 calc R U . . .
C3 C 0.3212(2) 0.8641(4) 0.3599(4) 0.0512(14) Uani 1 1 d . . . . .
H3 H 0.290420 0.866053 0.349368 0.061 Uiso 1 1 calc R U . . .
C11 C 0.4807(2) 0.8113(4) 0.3124(4) 0.0521(14) Uani 1 1 d . . . . .
H11A H 0.473330 0.755171 0.315703 0.078 Uiso 1 1 calc R U . . .
H11B H 0.512726 0.817515 0.311816 0.078 Uiso 1 1 calc R U . . .
H11C H 0.468311 0.833819 0.258218 0.078 Uiso 1 1 calc R U . . .
C51 C 0.26217(18) 0.4207(4) 0.2347(4) 0.0544(16) Uani 1 1 d . . . . .
H51A H 0.266853 0.412441 0.171233 0.082 Uiso 1 1 calc R U . . .
H51B H 0.250467 0.473822 0.244478 0.082 Uiso 1 1 calc R U . . .
H51C H 0.241191 0.381679 0.256901 0.082 Uiso 1 1 calc R U . . .
C68 C 0.2591(2) 0.1053(3) 0.4576(5) 0.0605(16) Uani 1 1 d . . . . .
H68A H 0.232690 0.119479 0.424148 0.091 Uiso 1 1 calc R U . . .
H68B H 0.260260 0.048026 0.465233 0.091 Uiso 1 1 calc R U . . .
H68C H 0.285229 0.123009 0.425353 0.091 Uiso 1 1 calc R U . . .
C12 C 0.4837(2) 0.9342(3) 0.4022(5) 0.0544(15) Uani 1 1 d . . . . .
H12A H 0.477155 0.966532 0.350143 0.082 Uiso 1 1 calc R U . . .
H12B H 0.515568 0.927246 0.407387 0.082 Uiso 1 1 calc R U . . .
H12C H 0.472508 0.960452 0.455331 0.082 Uiso 1 1 calc R U . . .
C37 C 0.4333(2) 0.6049(4) 0.1456(4) 0.0566(16) Uani 1 1 d . . . . .
H37 H 0.435329 0.603737 0.082897 0.068 Uiso 1 1 calc R U . . .
C48 C 0.3984(2) 0.1052(3) 0.4404(6) 0.072(2) Uani 1 1 d . . . . .
H48A H 0.370778 0.076482 0.431664 0.108 Uiso 1 1 calc R U . . .
H48B H 0.411271 0.090172 0.497395 0.108 Uiso 1 1 calc R U . . .
H48C H 0.418892 0.092007 0.392710 0.108 Uiso 1 1 calc R U . . .
C78 C 0.0724(2) 0.4082(4) 0.5800(4) 0.0543(15) Uani 1 1 d . . . . .
H78A H 0.056022 0.445581 0.617918 0.065 Uiso 1 1 calc R U . . .
H78B H 0.096120 0.384686 0.616334 0.065 Uiso 1 1 calc R U . . .
C21 C 0.5678(2) 0.7415(3) 0.4904(5) 0.0570(16) Uani 1 1 d . . . . .
H21A H 0.565330 0.784267 0.533580 0.086 Uiso 1 1 calc R U . . .
H21B H 0.565885 0.763198 0.430439 0.086 Uiso 1 1 calc R U . . .
H21C H 0.596186 0.714894 0.497818 0.086 Uiso 1 1 calc R U . . .
C24 C 0.40837(19) 0.6370(4) 0.8359(4) 0.0522(15) Uani 1 1 d . . . . .
H24A H 0.426873 0.612159 0.880959 0.078 Uiso 1 1 calc R U . . .
H24B H 0.377508 0.623966 0.847027 0.078 Uiso 1 1 calc R U . . .
H24C H 0.412233 0.694329 0.838242 0.078 Uiso 1 1 calc R U . . .
C5 C 0.3923(2) 0.9171(3) 0.3375(4) 0.0495(14) Uani 1 1 d . . . . .
H5 H 0.410324 0.956375 0.311365 0.059 Uiso 1 1 calc R U . . .
C69 C 0.21725(19) 0.1188(3) 0.5993(5) 0.0519(14) Uani 1 1 d . . . . .
H69A H 0.217043 0.141678 0.658789 0.078 Uiso 1 1 calc R U . . .
H69B H 0.217467 0.061151 0.603754 0.078 Uiso 1 1 calc R U . . .
H69C H 0.190953 0.135754 0.567155 0.078 Uiso 1 1 calc R U . . .
C79 C 0.0406(3) 0.3413(5) 0.5489(5) 0.088(3) Uani 1 1 d . . . . .
H79A H 0.056657 0.303801 0.511869 0.132 Uiso 1 1 calc R U . . .
H79B H 0.016416 0.364430 0.514768 0.132 Uiso 1 1 calc R U . . .
H79C H 0.028645 0.313957 0.600696 0.132 Uiso 1 1 calc R U . . .
C4 C 0.3471(2) 0.9203(4) 0.3245(4) 0.0582(17) Uani 1 1 d . . . . .
H4A H 0.334541 0.961812 0.290862 0.070 Uiso 1 1 calc R U . . .
C71 C 0.1989(2) 0.3048(3) 0.6023(5) 0.0556(15) Uani 1 1 d . . . . .
H71A H 0.186432 0.255980 0.626063 0.083 Uiso 1 1 calc R U . . .
H71B H 0.175494 0.343611 0.593811 0.083 Uiso 1 1 calc R U . . .
H71C H 0.220744 0.325653 0.643789 0.083 Uiso 1 1 calc R U . . .
C42 C 0.3607(2) 0.1791(3) 0.2834(4) 0.0514(16) Uani 1 1 d . . . . .
H42 H 0.373717 0.128294 0.281663 0.062 Uiso 1 1 calc R U . . .
C72 C 0.1893(2) 0.2518(4) 0.4469(5) 0.0638(19) Uani 1 1 d . . . . .
H72A H 0.204051 0.241998 0.390340 0.096 Uiso 1 1 calc R U . . .
H72B H 0.164832 0.288399 0.437833 0.096 Uiso 1 1 calc R U . . .
H72C H 0.178139 0.202027 0.470751 0.096 Uiso 1 1 calc R U . . .
C22 C 0.5421(3) 0.6084(4) 0.4577(5) 0.071(2) Uani 1 1 d . . . . .
H22A H 0.569405 0.586705 0.481926 0.106 Uiso 1 1 calc R U . . .
H22B H 0.545943 0.619141 0.394500 0.106 Uiso 1 1 calc R U . . .
H22C H 0.518244 0.570341 0.465849 0.106 Uiso 1 1 calc R U . . .
C75 C 0.1408(2) 0.5624(4) 0.4525(6) 0.075(2) Uani 1 1 d . . . . .
H75A H 0.154966 0.521429 0.415622 0.089 Uiso 1 1 calc R U . . .
H75B H 0.115865 0.583242 0.417695 0.089 Uiso 1 1 calc R U . . .
C61 C 0.3836(3) 0.1895(3) 0.7419(5) 0.072(2) Uani 1 1 d . . . . .
H61A H 0.397230 0.201278 0.799106 0.108 Uiso 1 1 calc R U . . .
H61B H 0.402156 0.152428 0.709138 0.108 Uiso 1 1 calc R U . . .
H61C H 0.354587 0.165902 0.751608 0.108 Uiso 1 1 calc R U . . .
C74 C 0.1698(4) 0.6211(8) 0.4599(9) 0.140(4) Uani 1 1 d . . . . .
H74A H 0.183547 0.630912 0.402346 0.211 Uiso 1 1 calc R U . . .
H74B H 0.192459 0.606693 0.503033 0.211 Uiso 1 1 calc R U . . .
H74C H 0.154685 0.668933 0.479826 0.211 Uiso 1 1 calc R U . . .
Br1 Br 0.4517(3) 0.4638(4) 0.4963(4) 0.020(2) Uani 0.195(10) 1 d . . . A 2
N7 N 0.49665(18) 0.4151(3) 0.5026(4) 0.037(2) Uani 0.780(17) 1 d . . . A 1
N6 N 0.4644(7) 0.4480(10) 0.4937(10) 0.023(4) Uani 0.73(5) 1 d . . . A 1
N5 N 0.4298(5) 0.4824(4) 0.4805(5) 0.023(2) Uani 0.78(3) 1 d . . . A 1

loop_
_atom_site_aniso_label
_atom_site_aniso_U_11
_atom_site_aniso_U_22
_atom_site_aniso_U_33
_atom_site_aniso_U_23
_atom_site_aniso_U_13
_atom_site_aniso_U_12
Co1 0.0255(3) 0.0184(2) 0.0224(3) -0.0006(2) -0.0004(2) -0.0021(2)
Co2 0.0247(3) 0.0193(2) 0.0270(3) -0.0003(2) 0.0015(2) -0.0052(2)
N4 0.0193(14) 0.0109(12) 0.0293(19) 0.0019(14) -0.0017(13) -0.0059(11)
N2 0.0215(16) 0.0141(14) 0.0227(17) 0.0016(12) 0.0002(13) 0.0009(12)
N11 0.0256(17) 0.0195(16) 0.0200(17) -0.0014(13) -0.0001(14) -0.0004(13)
N9 0.0215(16) 0.0195(16) 0.0218(18) 0.0001(12) 0.0012(13) -0.0045(13)
N1 0.0261(16) 0.0191(14) 0.0227(19) 0.0013(13) 0.0004(14) 0.0034(12)
N3 0.0248(16) 0.0157(15) 0.0247(18) 0.0017(13) -0.0011(14) 0.0020(13)
N10 0.0207(16) 0.0188(15) 0.0223(19) 0.0004(12) 0.0006(13) -0.0011(13)
N8 0.0341(19) 0.0290(19) 0.026(2) -0.0004(15) 0.0005(15) -0.0014(16)
C13 0.0179(18) 0.0181(18) 0.024(2) 0.0000(15) 0.0032(15) -0.0026(14)
C52 0.0200(18) 0.0139(17) 0.029(2) 0.0052(14) -0.0021(15) -0.0003(15)
C14 0.0228(19) 0.0112(16) 0.029(2) -0.0012(14) -0.0023(16) 0.0023(14)
C65 0.026(2) 0.0206(19) 0.022(2) 0.0016(15) 0.0001(16) -0.0009(16)
C19 0.026(2) 0.0158(17) 0.030(2) -0.0006(15) 0.0007(17) 0.0022(15)
C26 0.028(2) 0.0164(18) 0.025(2) 0.0005(15) 0.0010(17) 0.0016(16)
C18 0.041(3) 0.032(2) 0.027(2) -0.0028(18) -0.007(2) 0.008(2)
C15 0.024(2) 0.0194(18) 0.035(2) 0.0001(17) 0.0011(18) -0.0002(15)
C34 0.023(2) 0.029(2) 0.036(3) -0.0017(19) 0.0052(18) 0.0003(17)
C25 0.030(2) 0.035(3) 0.059(3) 0.020(2) 0.003(2) 0.000(2)
C54 0.043(3) 0.031(2) 0.032(3) 0.0042(19) -0.009(2) -0.013(2)
C46 0.047(3) 0.030(2) 0.062(4) 0.011(2) 0.021(3) 0.018(2)
C2 0.039(3) 0.039(3) 0.030(3) 0.001(2) -0.005(2) 0.015(2)
C53 0.028(2) 0.0222(19) 0.025(2) 0.0019(16) -0.0034(17) -0.0074(16)
C1 0.037(2) 0.028(2) 0.025(2) 0.0027(17) -0.0036(18) 0.0106(18)
C40 0.024(2) 0.025(2) 0.028(2) -0.0067(17) 0.0038(17) -0.0090(17)
C66 0.032(2) 0.020(2) 0.040(3) 0.0017(17) -0.0027(19) -0.0051(17)
C6 0.051(3) 0.025(2) 0.028(2) 0.0020(18) 0.004(2) 0.008(2)
C58 0.029(2) 0.035(2) 0.030(2) -0.0049(19) 0.0061(18) -0.0084(18)
C31 0.032(2) 0.0180(19) 0.028(2) -0.0007(16) 0.0017(17) 0.0023(16)
C17 0.034(2) 0.031(2) 0.044(3) -0.006(2) -0.015(2) 0.0030(19)
C45 0.028(2) 0.039(2) 0.028(2) -0.0031(19) 0.0005(18) -0.0120(19)
C16 0.021(2) 0.027(2) 0.049(3) -0.002(2) -0.0079(19) -0.0018(17)
C35 0.050(3) 0.029(2) 0.031(3) 0.0022(19) 0.006(2) 0.007(2)
C33 0.032(2) 0.025(2) 0.039(3) -0.0005(19) 0.001(2) 0.0083(18)
C10 0.045(3) 0.024(2) 0.028(2) 0.0071(17) 0.007(2) 0.0001(19)
C63 0.044(3) 0.034(2) 0.049(3) -0.004(2) -0.003(2) -0.005(2)
C23 0.027(2) 0.033(2) 0.031(2) 0.0104(19) 0.0051(18) 0.0070(18)
C77 0.050(3) 0.047(3) 0.045(3) -0.002(2) -0.011(2) 0.016(2)
C62 0.027(2) 0.034(2) 0.036(3) -0.0093(19) 0.0049(19) -0.0004(18)
C27 0.032(2) 0.020(2) 0.040(3) -0.0068(18) -0.0013(19) -0.0016(17)
C41 0.039(3) 0.024(2) 0.043(3) -0.0039(19) 0.015(2) -0.0044(19)
C28 0.047(3) 0.025(2) 0.050(3) -0.004(2) -0.018(2) 0.000(2)
C32 0.042(3) 0.031(2) 0.035(3) -0.0058(19) 0.007(2) 0.001(2)
C60 0.050(3) 0.038(3) 0.057(4) -0.010(2) -0.013(3) 0.011(2)
C50 0.038(3) 0.047(3) 0.039(3) 0.008(2) -0.003(2) -0.006(2)
C57 0.038(3) 0.057(3) 0.035(3) -0.013(2) 0.012(2) -0.018(2)
C30 0.043(3) 0.022(2) 0.047(3) -0.0037(19) -0.001(2) -0.0023(19)
C55 0.059(3) 0.051(3) 0.034(3) 0.012(2) -0.012(3) -0.024(3)
C7 0.026(2) 0.052(3) 0.046(3) -0.008(2) -0.009(2) 0.008(2)
C44 0.045(3) 0.063(3) 0.028(3) -0.013(2) 0.003(2) -0.022(3)
C73 0.0235(19) 0.0262(19) 0.052(3) 0.011(2) -0.001(2) 0.0033(15)
C36 0.066(4) 0.050(3) 0.029(3) -0.002(2) 0.011(2) 0.012(3)
C59 0.059(3) 0.025(2) 0.046(3) 0.001(2) -0.029(3) 0.001(2)
C76 0.040(3) 0.065(4) 0.064(4) 0.006(3) -0.001(3) -0.006(3)
C39 0.039(3) 0.036(2) 0.037(3) 0.001(2) -0.007(2) 0.001(2)
C29 0.030(2) 0.030(2) 0.061(3) -0.016(2) 0.000(2) -0.0068(19)
C20 0.024(2) 0.045(3) 0.041(3) 0.010(2) 0.0068(19) 0.0016(19)
C49 0.025(2) 0.040(3) 0.032(3) 0.009(2) -0.0027(19) -0.0061(19)
C47 0.038(3) 0.056(3) 0.051(4) 0.008(3) 0.008(2) 0.015(2)
C67 0.041(3) 0.026(2) 0.095(5) 0.026(3) -0.009(3) -0.004(2)
C70 0.023(2) 0.030(2) 0.060(4) 0.009(2) -0.003(2) -0.0044(18)
C56 0.058(4) 0.077(4) 0.026(3) 0.004(3) 0.005(2) -0.035(3)
C9 0.038(3) 0.072(4) 0.056(4) -0.011(3) -0.010(3) -0.001(3)
C8 0.033(3) 0.075(4) 0.051(4) -0.005(3) -0.007(2) 0.018(3)
C64 0.030(3) 0.046(3) 0.081(5) -0.018(3) 0.006(3) 0.004(2)
C38 0.062(4) 0.054(3) 0.034(3) 0.002(2) -0.009(3) 0.007(3)
C43 0.067(4) 0.050(3) 0.047(4) -0.028(3) 0.021(3) -0.030(3)
C3 0.049(3) 0.058(3) 0.047(3) 0.004(3) -0.013(3) 0.023(3)
C11 0.054(3) 0.053(3) 0.049(3) -0.007(3) 0.011(3) 0.003(3)
C51 0.036(3) 0.079(4) 0.048(3) 0.023(3) -0.014(3) -0.008(3)
C68 0.088(4) 0.034(2) 0.059(4) -0.013(3) 0.004(4) -0.011(3)
C12 0.074(4) 0.028(3) 0.061(4) 0.006(2) 0.008(3) -0.007(3)
C37 0.078(4) 0.063(4) 0.029(3) 0.006(3) -0.002(3) 0.006(3)
C48 0.077(4) 0.039(3) 0.100(6) 0.017(3) 0.036(4) 0.026(3)
C78 0.045(3) 0.068(4) 0.050(4) -0.002(3) -0.001(3) -0.008(3)
C21 0.069(4) 0.038(3) 0.063(4) -0.008(3) 0.036(3) -0.012(3)
C24 0.044(3) 0.078(4) 0.035(3) 0.009(3) 0.009(2) 0.016(3)
C5 0.073(4) 0.036(3) 0.039(3) 0.014(2) 0.002(3) 0.007(3)
C69 0.053(3) 0.036(3) 0.067(4) 0.014(3) 0.008(3) -0.008(2)
C79 0.110(6) 0.108(6) 0.046(4) 0.009(4) -0.014(4) -0.051(5)
C4 0.076(5) 0.046(3) 0.052(4) 0.019(3) -0.011(3) 0.023(3)
C71 0.051(3) 0.046(3) 0.070(4) 0.006(3) 0.021(3) 0.011(3)
C42 0.064(4) 0.029(3) 0.061(4) -0.017(2) 0.026(3) -0.012(2)
C72 0.055(3) 0.046(3) 0.091(5) 0.013(3) -0.039(4) -0.009(3)
C22 0.116(6) 0.051(3) 0.045(3) -0.017(3) 0.021(4) -0.036(4)
C75 0.066(4) 0.049(4) 0.109(6) 0.023(4) 0.008(4) 0.002(3)
C61 0.105(5) 0.032(3) 0.079(5) 0.010(3) -0.058(4) 0.000(3)
C74 0.153(10) 0.165(11) 0.103(9) 0.023(9) -0.023(9) 0.007(9)
Br1 0.017(5) 0.020(3) 0.0246(15) 0.0007(15) -0.002(2) -0.002(3)
N7 0.029(3) 0.046(3) 0.037(3) -0.001(2) -0.004(2) 0.011(2)
N6 0.025(9) 0.025(5) 0.018(3) 0.001(3) -0.001(4) -0.001(5)
N5 0.019(5) 0.020(2) 0.029(3) 0.000(2) -0.002(3) -0.002(3)

loop_
_atom_type_symbol
_atom_type_description
_atom_type_scat_dispersion_real
_atom_type_scat_dispersion_imag
_atom_type_scat_source
C C 0.0033 0.0016 'International Tables Vol C Tables 4.2.6.8 and 6.1.1.4'
H H 0.0000 0.0000 'International Tables Vol C Tables 4.2.6.8 and 6.1.1.4'
Br Br -0.2901 2.4595 'International Tables Vol C Tables 4.2.6.8 and 6.1.1.4'
Co Co 0.3494 0.9721 'International Tables Vol C Tables 4.2.6.8 and 6.1.1.4'
N N 0.0061 0.0033 'International Tables Vol C Tables 4.2.6.8 and 6.1.1.4'

loop_
_geom_angle_atom_site_label_1
_geom_angle_atom_site_label_2
_geom_angle_atom_site_label_3
_geom_angle
_geom_angle_site_symmetry_1
_geom_angle_site_symmetry_3
_geom_angle_publ_flag
N4 Co1 N2 124.37(14) . . ?
N4 Co1 N1 107.41(12) . . ?
N4 Co1 N8 101.74(15) . . ?
N4 Co1 C13 121.00(13) . . ?
N4 Co1 Br1 88.07(16) . . ?
N4 Co1 N5 75.7(3) . . ?
N2 Co1 N1 64.02(12) . . ?
N2 Co1 N8 132.59(14) . . ?
N2 Co1 C13 32.26(13) . . ?
N2 Co1 Br1 95.88(16) . . ?
N2 Co1 N5 105.8(3) . . ?
N1 Co1 C13 31.76(13) . . ?
N1 Co1 Br1 159.18(16) . . ?
N8 Co1 N1 94.32(14) . . ?
N8 Co1 C13 115.79(14) . . ?
N8 Co1 Br1 96.06(17) . . ?
N8 Co1 N5 94.82(18) . . ?
C13 Co1 Br1 127.89(16) . . ?
N5 Co1 N1 169.5(3) . . ?
N5 Co1 C13 138.0(3) . . ?
N4 Co2 N9 122.29(14) . . ?
N4 Co2 N10 132.27(14) . . ?
N4 Co2 C52 135.18(13) . . ?
N4 Co2 Br1 94.37(19) . . ?
N4 Co2 N5 81.8(4) . . ?
N9 Co2 C52 33.35(13) . . ?
N9 Co2 Br1 123.56(17) . . ?
N10 Co2 N9 66.59(13) . . ?
N10 Co2 C52 33.27(14) . . ?
N10 Co2 Br1 120.21(19) . . ?
C52 Co2 Br1 130.23(19) . . ?
N5 Co2 N9 134.9(3) . . ?
N5 Co2 N10 127.6(2) . . ?
N5 Co2 C52 143.0(4) . . ?
Co1 N4 H4 127.1 . . ?
Co2 N4 Co1 105.74(15) . . ?
Co2 N4 H4 127.1 . . ?
C13 N2 Co1 95.8(2) . . ?
C13 N2 C14 119.6(3) . . ?
C14 N2 Co1 141.0(2) . . ?
C65 N11 C52 138.2(4) . . ?
C52 N9 Co2 90.7(2) . . ?
C52 N9 C53 127.6(3) . . ?
C53 N9 Co2 141.3(3) . . ?
C13 N1 Co1 87.6(2) . . ?
C13 N1 C1 126.8(3) . . ?
C1 N1 Co1 145.2(3) . . ?
C26 N3 C13 139.0(4) . . ?
C52 N10 Co2 91.1(2) . . ?
C52 N10 C40 125.7(3) . . ?
C40 N10 Co2 143.1(3) . . ?
C35 N8 Co1 124.7(3) . . ?
C39 N8 Co1 117.5(3) . . ?
C39 N8 C35 117.3(4) . . ?
N2 C13 Co1 51.96(19) . . ?
N2 C13 N3 118.1(3) . . ?
N1 C13 Co1 60.60(19) . . ?
N1 C13 N2 112.5(3) . . ?
N1 C13 N3 128.7(3) . . ?
N3 C13 Co1 167.3(3) . . ?
N11 C52 Co2 176.5(3) . . ?
N9 C52 Co2 55.92(19) . . ?
N9 C52 N11 124.7(4) . . ?
N10 C52 Co2 55.62(18) . . ?
N10 C52 N11 123.4(4) . . ?
N10 C52 N9 111.5(3) . . ?
C19 C14 N2 120.2(3) . . ?
C15 C14 N2 119.7(4) . . ?
C15 C14 C19 120.0(4) . . ?
N11 C65 C66 112.9(3) . . ?
N11 C65 C70 125.1(3) . . ?
C70 C65 C66 121.9(4) . . ?
C14 C19 C23 121.3(4) . . ?
C18 C19 C14 118.6(4) . . ?
C18 C19 C23 120.0(4) . . ?
N3 C26 C31 124.8(4) . . ?
N3 C26 C27 113.6(4) . . ?
C31 C26 C27 121.6(3) . . ?
C19 C18 H18 119.2 . . ?
C17 C18 C19 121.6(4) . . ?
C17 C18 H18 119.2 . . ?
C14 C15 C20 121.8(4) . . ?
C16 C15 C14 119.0(4) . . ?
C16 C15 C20 119.1(4) . . ?
H34A C34 H34B 109.5 . . ?
H34A C34 H34C 109.5 . . ?
H34B C34 H34C 109.5 . . ?
C31 C34 H34A 109.5 . . ?
C31 C34 H34B 109.5 . . ?
C31 C34 H34C 109.5 . . ?
H25A C25 H25B 109.5 . . ?
H25A C25 H25C 109.5 . . ?
H25B C25 H25C 109.5 . . ?
C23 C25 H25A 109.5 . . ?
C23 C25 H25B 109.5 . . ?
C23 C25 H25C 109.5 . . ?
C53 C54 C59 121.3(4) . . ?
C55 C54 C53 118.2(5) . . ?
C55 C54 C59 120.1(5) . . ?
C41 C46 H46 107.3 . . ?
C41 C46 C47 110.3(4) . . ?
C41 C46 C48 114.7(5) . . ?
C47 C46 H46 107.3 . . ?
C47 C46 C48 109.6(5) . . ?
C48 C46 H46 107.3 . . ?
C1 C2 C7 122.6(4) . . ?
C3 C2 C1 118.2(5) . . ?
C3 C2 C7 119.2(5) . . ?
N9 C53 C54 120.2(4) . . ?
C58 C53 N9 118.5(4) . . ?
C58 C53 C54 120.7(4) . . ?
C2 C1 N1 118.1(4) . . ?
C6 C1 N1 121.0(4) . . ?
C6 C1 C2 120.4(4) . . ?
C45 C40 N10 118.7(4) . . ?
C45 C40 C41 120.3(4) . . ?
C41 C40 N10 120.7(4) . . ?
C65 C66 C68 105.3(4) . . ?
C67 C66 C65 110.7(4) . . ?
C67 C66 C68 107.0(5) . . ?
C69 C66 C65 117.3(4) . . ?
C69 C66 C67 107.1(5) . . ?
C69 C66 C68 109.0(4) . . ?
C1 C6 C10 123.0(4) . . ?
C5 C6 C1 117.8(5) . . ?
C5 C6 C10 119.0(5) . . ?
C53 C58 C62 122.4(4) . . ?
C57 C58 C53 118.7(5) . . ?
C57 C58 C62 118.8(4) . . ?
C26 C31 C33 106.7(3) . . ?
C34 C31 C26 111.0(3) . . ?
C34 C31 C33 108.7(4) . . ?
C32 C31 C26 116.2(4) . . ?
C32 C31 C34 105.6(4) . . ?
C32 C31 C33 108.5(3) . . ?
C18 C17 H17 120.4 . . ?
C16 C17 C18 119.2(4) . . ?
C16 C17 H17 120.4 . . ?
C40 C45 C49 121.1(4) . . ?
C44 C45 C40 118.9(5) . . ?
C44 C45 C49 119.8(5) . . ?
C15 C16 H16 119.4 . . ?
C17 C16 C15 121.3(4) . . ?
C17 C16 H16 119.4 . . ?
N8 C35 H35 118.9 . . ?
N8 C35 C36 122.2(5) . . ?
C36 C35 H35 118.9 . . ?
C31 C33 H33A 109.5 . . ?
C31 C33 H33B 109.5 . . ?
C31 C33 H33C 109.5 . . ?
H33A C33 H33B 109.5 . . ?
H33A C33 H33C 109.5 . . ?
H33B C33 H33C 109.5 . . ?
C6 C10 H10 107.4 . . ?
C6 C10 C11 111.3(4) . . ?
C6 C10 C12 113.6(4) . . ?
C11 C10 H10 107.4 . . ?
C11 C10 C12 109.5(4) . . ?
C12 C10 H10 107.4 . . ?
H63A C63 H63B 109.5 . . ?
H63A C63 H63C 109.5 . . ?
H63B C63 H63C 109.5 . . ?
C62 C63 H63A 109.5 . . ?
C62 C63 H63B 109.5 . . ?
C62 C63 H63C 109.5 . . ?
C19 C23 C25 109.4(4) . . ?
C19 C23 H23 107.5 . . ?
C19 C23 C24 113.7(4) . . ?
C25 C23 H23 107.5 . . ?
C25 C23 C24 110.8(4) . . ?
C24 C23 H23 107.5 . . ?
H77A C77 H77B 107.4 . . ?
C76 C77 H77A 108.3 . . ?
C76 C77 H77B 108.3 . . ?
C78 C77 H77A 108.3 . . ?
C78 C77 H77B 108.3 . . ?
C78 C77 C76 116.0(5) . . ?
C58 C62 C63 111.2(4) . . ?
C58 C62 H62 107.8 . . ?
C58 C62 C64 112.5(4) . . ?
C63 C62 H62 107.8 . . ?
C64 C62 C63 109.5(4) . . ?
C64 C62 H62 107.8 . . ?
C28 C27 C26 108.7(4) . . ?
C30 C27 C26 113.1(4) . . ?
C30 C27 C28 110.9(4) . . ?
C29 C27 C26 110.4(4) . . ?
C29 C27 C28 105.7(4) . . ?
C29 C27 C30 107.8(4) . . ?
C40 C41 C46 121.0(4) . . ?
C42 C41 C46 120.8(5) . . ?
C42 C41 C40 118.0(5) . . ?
C27 C28 H28A 109.5 . . ?
C27 C28 H28B 109.5 . . ?
C27 C28 H28C 109.5 . . ?
H28A C28 H28B 109.5 . . ?
H28A C28 H28C 109.5 . . ?
H28B C28 H28C 109.5 . . ?
C31 C32 H32A 109.5 . . ?
C31 C32 H32B 109.5 . . ?
C31 C32 H32C 109.5 . . ?
H32A C32 H32B 109.5 . . ?
H32A C32 H32C 109.5 . . ?
H32B C32 H32C 109.5 . . ?
H60A C60 H60B 109.5 . . ?
H60A C60 H60C 109.5 . . ?
H60B C60 H60C 109.5 . . ?
C59 C60 H60A 109.5 . . ?
C59 C60 H60B 109.5 . . ?
C59 C60 H60C 109.5 . . ?
H50A C50 H50B 109.5 . . ?
H50A C50 H50C 109.5 . . ?
H50B C50 H50C 109.5 . . ?
C49 C50 H50A 109.5 . . ?
C49 C50 H50B 109.5 . . ?
C49 C50 H50C 109.5 . . ?
C58 C57 H57 119.4 . . ?
C56 C57 C58 121.2(5) . . ?
C56 C57 H57 119.4 . . ?
C27 C30 H30A 109.5 . . ?
C27 C30 H30B 109.5 . . ?
C27 C30 H30C 109.5 . . ?
H30A C30 H30B 109.5 . . ?
H30A C30 H30C 109.5 . . ?
H30B C30 H30C 109.5 . . ?
C54 C55 H55 119.5 . . ?
C56 C55 C54 121.1(5) . . ?
C56 C55 H55 119.5 . . ?
C2 C7 H7 107.7 . . ?
C2 C7 C9 112.1(5) . . ?
C2 C7 C8 112.6(4) . . ?
C9 C7 H7 107.7 . . ?
C8 C7 H7 107.7 . . ?
C8 C7 C9 108.9(4) . . ?
C45 C44 H44 119.8 . . ?
C43 C44 C45 120.3(5) . . ?
C43 C44 H44 119.8 . . ?
H73A C73 H73B 109.5 . . ?
H73A C73 H73C 109.5 . . ?
H73B C73 H73C 109.5 . . ?
C70 C73 H73A 109.5 . . ?
C70 C73 H73B 109.5 . . ?
C70 C73 H73C 109.5 . . ?
C35 C36 H36 120.3 . . ?
C35 C36 C37 119.4(5) . . ?
C37 C36 H36 120.3 . . ?
C54 C59 C60 109.9(4) . . ?
C54 C59 H59 107.5 . . ?
C54 C59 C61 114.9(6) . . ?
C60 C59 H59 107.5 . . ?
C60 C59 C61 109.2(5) . . ?
C61 C59 H59 107.5 . . ?
C77 C76 H76A 108.9 . . ?
C77 C76 H76B 108.9 . . ?
H76A C76 H76B 107.7 . . ?
C75 C76 C77 113.3(6) . . ?
C75 C76 H76A 108.9 . . ?
C75 C76 H76B 108.9 . . ?
N8 C39 H39 118.1 . . ?
N8 C39 C38 123.9(5) . . ?
C38 C39 H39 118.1 . . ?
C27 C29 H29A 109.5 . . ?
C27 C29 H29B 109.5 . . ?
C27 C29 H29C 109.5 . . ?
H29A C29 H29B 109.5 . . ?
H29A C29 H29C 109.5 . . ?
H29B C29 H29C 109.5 . . ?
C15 C20 H20 107.3 . . ?
C21 C20 C15 115.1(5) . . ?
C21 C20 H20 107.3 . . ?
C22 C20 C15 110.8(4) . . ?
C22 C20 H20 107.3 . . ?
C22 C20 C21 108.8(4) . . ?
C45 C49 C50 110.1(4) . . ?
C45 C49 H49 107.4 . . ?
C45 C49 C51 113.8(4) . . ?
C50 C49 H49 107.4 . . ?
C51 C49 C50 110.5(4) . . ?
C51 C49 H49 107.4 . . ?
C46 C47 H47A 109.5 . . ?
C46 C47 H47B 109.5 . . ?
C46 C47 H47C 109.5 . . ?
H47A C47 H47B 109.5 . . ?
H47A C47 H47C 109.5 . . ?
H47B C47 H47C 109.5 . . ?
C66 C67 H67A 109.5 . . ?
C66 C67 H67B 109.5 . . ?
C66 C67 H67C 109.5 . . ?
H67A C67 H67B 109.5 . . ?
H67A C67 H67C 109.5 . . ?
H67B C67 H67C 109.5 . . ?
C65 C70 C71 106.6(4) . . ?
C73 C70 C65 111.3(3) . . ?
C73 C70 C71 106.2(4) . . ?
C72 C70 C65 114.8(4) . . ?
C72 C70 C73 106.8(4) . . ?
C72 C70 C71 110.8(5) . . ?
C57 C56 C55 120.1(5) . . ?
C57 C56 H56 119.9 . . ?
C55 C56 H56 119.9 . . ?
C7 C9 H9A 109.5 . . ?
C7 C9 H9B 109.5 . . ?
C7 C9 H9C 109.5 . . ?
H9A C9 H9B 109.5 . . ?
H9A C9 H9C 109.5 . . ?
H9B C9 H9C 109.5 . . ?
C7 C8 H8A 109.5 . . ?
C7 C8 H8B 109.5 . . ?
C7 C8 H8C 109.5 . . ?
H8A C8 H8B 109.5 . . ?
H8A C8 H8C 109.5 . . ?
H8B C8 H8C 109.5 . . ?
C62 C64 H64A 109.5 . . ?
C62 C64 H64B 109.5 . . ?
C62 C64 H64C 109.5 . . ?
H64A C64 H64B 109.5 . . ?
H64A C64 H64C 109.5 . . ?
H64B C64 H64C 109.5 . . ?
C39 C38 H38 120.7 . . ?
C39 C38 C37 118.6(5) . . ?
C37 C38 H38 120.7 . . ?
C44 C43 H43 119.7 . . ?
C42 C43 C44 120.7(5) . . ?
C42 C43 H43 119.7 . . ?
C2 C3 H3 119.0 . . ?
C4 C3 C2 121.9(5) . . ?
C4 C3 H3 119.0 . . ?
C10 C11 H11A 109.5 . . ?
C10 C11 H11B 109.5 . . ?
C10 C11 H11C 109.5 . . ?
H11A C11 H11B 109.5 . . ?
H11A C11 H11C 109.5 . . ?
H11B C11 H11C 109.5 . . ?
C49 C51 H51A 109.5 . . ?
C49 C51 H51B 109.5 . . ?
C49 C51 H51C 109.5 . . ?
H51A C51 H51B 109.5 . . ?
H51A C51 H51C 109.5 . . ?
H51B C51 H51C 109.5 . . ?
C66 C68 H68A 109.5 . . ?
C66 C68 H68B 109.5 . . ?
C66 C68 H68C 109.5 . . ?
H68A C68 H68B 109.5 . . ?
H68A C68 H68C 109.5 . . ?
H68B C68 H68C 109.5 . . ?
C10 C12 H12A 109.5 . . ?
C10 C12 H12B 109.5 . . ?
C10 C12 H12C 109.5 . . ?
H12A C12 H12B 109.5 . . ?
H12A C12 H12C 109.5 . . ?
H12B C12 H12C 109.5 . . ?
C36 C37 H37 120.7 . . ?
C38 C37 C36 118.6(6) . . ?
C38 C37 H37 120.7 . . ?
C46 C48 H48A 109.5 . . ?
C46 C48 H48B 109.5 . . ?
C46 C48 H48C 109.5 . . ?
H48A C48 H48B 109.5 . . ?
H48A C48 H48C 109.5 . . ?
H48B C48 H48C 109.5 . . ?
C77 C78 H78A 109.0 . . ?
C77 C78 H78B 109.0 . . ?
C77 C78 C79 113.1(5) . . ?
H78A C78 H78B 107.8 . . ?
C79 C78 H78A 109.0 . . ?
C79 C78 H78B 109.0 . . ?
C20 C21 H21A 109.5 . . ?
C20 C21 H21B 109.5 . . ?
C20 C21 H21C 109.5 . . ?
H21A C21 H21B 109.5 . . ?
H21A C21 H21C 109.5 . . ?
H21B C21 H21C 109.5 . . ?
C23 C24 H24A 109.5 . . ?
C23 C24 H24B 109.5 . . ?
C23 C24 H24C 109.5 . . ?
H24A C24 H24B 109.5 . . ?
H24A C24 H24C 109.5 . . ?
H24B C24 H24C 109.5 . . ?
C6 C5 H5 119.0 . . ?
C4 C5 C6 121.9(5) . . ?
C4 C5 H5 119.0 . . ?
C66 C69 H69A 109.5 . . ?
C66 C69 H69B 109.5 . . ?
C66 C69 H69C 109.5 . . ?
H69A C69 H69B 109.5 . . ?
H69A C69 H69C 109.5 . . ?
H69B C69 H69C 109.5 . . ?
C78 C79 H79A 109.5 . . ?
C78 C79 H79B 109.5 . . ?
C78 C79 H79C 109.5 . . ?
H79A C79 H79B 109.5 . . ?
H79A C79 H79C 109.5 . . ?
H79B C79 H79C 109.5 . . ?
C3 C4 C5 119.7(5) . . ?
C3 C4 H4A 120.1 . . ?
C5 C4 H4A 120.1 . . ?
C70 C71 H71A 109.5 . . ?
C70 C71 H71B 109.5 . . ?
C70 C71 H71C 109.5 . . ?
H71A C71 H71B 109.5 . . ?
H71A C71 H71C 109.5 . . ?
H71B C71 H71C 109.5 . . ?
C41 C42 H42 119.2 . . ?
C43 C42 C41 121.6(5) . . ?
C43 C42 H42 119.2 . . ?
C70 C72 H72A 109.5 . . ?
C70 C72 H72B 109.5 . . ?
C70 C72 H72C 109.5 . . ?
H72A C72 H72B 109.5 . . ?
H72A C72 H72C 109.5 . . ?
H72B C72 H72C 109.5 . . ?
C20 C22 H22A 109.5 . . ?
C20 C22 H22B 109.5 . . ?
C20 C22 H22C 109.5 . . ?
H22A C22 H22B 109.5 . . ?
H22A C22 H22C 109.5 . . ?
H22B C22 H22C 109.5 . . ?
C76 C75 H75A 106.6 . . ?
C76 C75 H75B 106.6 . . ?
H75A C75 H75B 106.5 . . ?
C74 C75 C76 123.1(9) . . ?
C74 C75 H75A 106.6 . . ?
C74 C75 H75B 106.6 . . ?
C59 C61 H61A 109.5 . . ?
C59 C61 H61B 109.5 . . ?
C59 C61 H61C 109.5 . . ?
H61A C61 H61B 109.5 . . ?
H61A C61 H61C 109.5 . . ?
H61B C61 H61C 109.5 . . ?
C75 C74 H74A 109.5 . . ?
C75 C74 H74B 109.5 . . ?
C75 C74 H74C 109.5 . . ?
H74A C74 H74B 109.5 . . ?
H74A C74 H74C 109.5 . . ?
H74B C74 H74C 109.5 . . ?
Co2 Br1 Co1 71.8(2) . . ?
N7 N6 N5 177.3(15) . . ?
Co2 N5 Co1 96.4(6) . . ?
N6 N5 Co1 132.2(8) . . ?
N6 N5 Co2 130.6(9) . . ?

loop_
_geom_bond_atom_site_label_1
_geom_bond_atom_site_label_2
_geom_bond_distance
_geom_bond_site_symmetry_2
_geom_bond_publ_flag
Co1 N4 1.963(3) . ?
Co1 N2 1.994(3) . ?
Co1 N1 2.197(3) . ?
Co1 N8 2.078(4) . ?
Co1 C13 2.519(4) . ?
Co1 Br1 2.731(9) . ?
Co1 N5 2.183(10) . ?
Co2 N4 1.925(3) . ?
Co2 N9 2.018(3) . ?
Co2 N10 2.011(3) . ?
Co2 C52 2.437(4) . ?
Co2 Br1 2.549(8) . ?
Co2 N5 1.970(11) . ?
N4 H4 0.8800 . ?
N2 C13 1.352(5) . ?
N2 C14 1.428(5) . ?
N11 C52 1.379(5) . ?
N11 C65 1.266(5) . ?
N9 C52 1.340(5) . ?
N9 C53 1.410(6) . ?
N1 C13 1.327(5) . ?
N1 C1 1.421(5) . ?
N3 C13 1.377(5) . ?
N3 C26 1.270(5) . ?
N10 C52 1.337(5) . ?
N10 C40 1.420(5) . ?
N8 C35 1.345(6) . ?
N8 C39 1.340(6) . ?
C14 C19 1.407(6) . ?
C14 C15 1.404(6) . ?
C65 C66 1.553(5) . ?
C65 C70 1.540(6) . ?
C19 C18 1.391(6) . ?
C19 C23 1.520(6) . ?
C26 C31 1.544(6) . ?
C26 C27 1.559(6) . ?
C18 H18 0.9500 . ?
C18 C17 1.382(7) . ?
C15 C16 1.392(6) . ?
C15 C20 1.516(7) . ?
C34 H34A 0.9800 . ?
C34 H34B 0.9800 . ?
C34 H34C 0.9800 . ?
C34 C31 1.537(6) . ?
C25 H25A 0.9800 . ?
C25 H25B 0.9800 . ?
C25 H25C 0.9800 . ?
C25 C23 1.526(7) . ?
C54 C53 1.416(6) . ?
C54 C55 1.396(8) . ?
C54 C59 1.507(8) . ?
C46 H46 1.0000 . ?
C46 C41 1.514(8) . ?
C46 C47 1.530(8) . ?
C46 C48 1.534(7) . ?
C2 C1 1.420(7) . ?
C2 C7 1.509(7) . ?
C2 C3 1.401(7) . ?
C53 C58 1.409(6) . ?
C1 C6 1.409(7) . ?
C40 C45 1.401(7) . ?
C40 C41 1.413(6) . ?
C66 C67 1.513(7) . ?
C66 C68 1.564(8) . ?
C66 C69 1.510(7) . ?
C6 C10 1.520(7) . ?
C6 C5 1.394(7) . ?
C58 C62 1.515(7) . ?
C58 C57 1.395(7) . ?
C31 C33 1.549(6) . ?
C31 C32 1.524(6) . ?
C17 H17 0.9500 . ?
C17 C16 1.381(7) . ?
C45 C44 1.400(7) . ?
C45 C49 1.519(7) . ?
C16 H16 0.9500 . ?
C35 H35 0.9500 . ?
C35 C36 1.372(7) . ?
C33 H33A 0.9800 . ?
C33 H33B 0.9800 . ?
C33 H33C 0.9800 . ?
C10 H10 1.0000 . ?
C10 C11 1.523(7) . ?
C10 C12 1.527(7) . ?
C63 H63A 0.9800 . ?
C63 H63B 0.9800 . ?
C63 H63C 0.9800 . ?
C63 C62 1.529(6) . ?
C23 H23 1.0000 . ?
C23 C24 1.527(7) . ?
C77 H77A 0.9900 . ?
C77 H77B 0.9900 . ?
C77 C76 1.509(8) . ?
C77 C78 1.492(9) . ?
C62 H62 1.0000 . ?
C62 C64 1.519(7) . ?
C27 C28 1.557(7) . ?
C27 C30 1.536(6) . ?
C27 C29 1.530(7) . ?
C41 C42 1.397(7) . ?
C28 H28A 0.9800 . ?
C28 H28B 0.9800 . ?
C28 H28C 0.9800 . ?
C32 H32A 0.9800 . ?
C32 H32B 0.9800 . ?
C32 H32C 0.9800 . ?
C60 H60A 0.9800 . ?
C60 H60B 0.9800 . ?
C60 H60C 0.9800 . ?
C60 C59 1.523(8) . ?
C50 H50A 0.9800 . ?
C50 H50B 0.9800 . ?
C50 H50C 0.9800 . ?
C50 C49 1.533(7) . ?
C57 H57 0.9500 . ?
C57 C56 1.372(9) . ?
C30 H30A 0.9800 . ?
C30 H30B 0.9800 . ?
C30 H30C 0.9800 . ?
C55 H55 0.9500 . ?
C55 C56 1.393(9) . ?
C7 H7 1.0000 . ?
C7 C9 1.540(8) . ?
C7 C8 1.533(7) . ?
C44 H44 0.9500 . ?
C44 C43 1.378(9) . ?
C73 H73A 0.9800 . ?
C73 H73B 0.9800 . ?
C73 H73C 0.9800 . ?
C73 C70 1.526(6) . ?
C36 H36 0.9500 . ?
C36 C37 1.388(8) . ?
C59 H59 1.0000 . ?
C59 C61 1.533(7) . ?
C76 H76A 0.9900 . ?
C76 H76B 0.9900 . ?
C76 C75 1.488(10) . ?
C39 H39 0.9500 . ?
C39 C38 1.367(8) . ?
C29 H29A 0.9800 . ?
C29 H29B 0.9800 . ?
C29 H29C 0.9800 . ?
C20 H20 1.0000 . ?
C20 C21 1.512(7) . ?
C20 C22 1.490(8) . ?
C49 H49 1.0000 . ?
C49 C51 1.521(7) . ?
C47 H47A 0.9800 . ?
C47 H47B 0.9800 . ?
C47 H47C 0.9800 . ?
C67 H67A 0.9800 . ?
C67 H67B 0.9800 . ?
C67 H67C 0.9800 . ?
C70 C71 1.568(8) . ?
C70 C72 1.508(7) . ?
C56 H56 0.9500 . ?
C9 H9A 0.9800 . ?
C9 H9B 0.9800 . ?
C9 H9C 0.9800 . ?
C8 H8A 0.9800 . ?
C8 H8B 0.9800 . ?
C8 H8C 0.9800 . ?
C64 H64A 0.9800 . ?
C64 H64B 0.9800 . ?
C64 H64C 0.9800 . ?
C38 H38 0.9500 . ?
C38 C37 1.371(9) . ?
C43 H43 0.9500 . ?
C43 C42 1.357(9) . ?
C3 H3 0.9500 . ?
C3 C4 1.348(9) . ?
C11 H11A 0.9800 . ?
C11 H11B 0.9800 . ?
C11 H11C 0.9800 . ?
C51 H51A 0.9800 . ?
C51 H51B 0.9800 . ?
C51 H51C 0.9800 . ?
C68 H68A 0.9800 . ?
C68 H68B 0.9800 . ?
C68 H68C 0.9800 . ?
C12 H12A 0.9800 . ?
C12 H12B 0.9800 . ?
C12 H12C 0.9800 . ?
C37 H37 0.9500 . ?
C48 H48A 0.9800 . ?
C48 H48B 0.9800 . ?
C48 H48C 0.9800 . ?
C78 H78A 0.9900 . ?
C78 H78B 0.9900 . ?
C78 C79 1.566(9) . ?
C21 H21A 0.9800 . ?
C21 H21B 0.9800 . ?
C21 H21C 0.9800 . ?
C24 H24A 0.9800 . ?
C24 H24B 0.9800 . ?
C24 H24C 0.9800 . ?
C5 H5 0.9500 . ?
C5 C4 1.391(9) . ?
C69 H69A 0.9800 . ?
C69 H69B 0.9800 . ?
C69 H69C 0.9800 . ?
C79 H79A 0.9800 . ?
C79 H79B 0.9800 . ?
C79 H79C 0.9800 . ?
C4 H4A 0.9500 . ?
C71 H71A 0.9800 . ?
C71 H71B 0.9800 . ?
C71 H71C 0.9800 . ?
C42 H42 0.9500 . ?
C72 H72A 0.9800 . ?
C72 H72B 0.9800 . ?
C72 H72C 0.9800 . ?
C22 H22A 0.9800 . ?
C22 H22B 0.9800 . ?
C22 H22C 0.9800 . ?
C75 H75A 0.9900 . ?
C75 H75B 0.9900 . ?
C75 C74 1.336(14) . ?
C61 H61A 0.9800 . ?
C61 H61B 0.9800 . ?
C61 H61C 0.9800 . ?
C74 H74A 0.9800 . ?
C74 H74B 0.9800 . ?
C74 H74C 0.9800 . ?
N7 N6 1.14(3) . ?
N6 N5 1.22(2) . ?

loop_
_geom_torsion_atom_site_label_1
_geom_torsion_atom_site_label_2
_geom_torsion_atom_site_label_3
_geom_torsion_atom_site_label_4
_geom_torsion
_geom_torsion_site_symmetry_1
_geom_torsion_site_symmetry_2
_geom_torsion_site_symmetry_3
_geom_torsion_site_symmetry_4
_geom_torsion_publ_flag
Co1 N2 C13 N1 1.4(3) . . . . ?
Co1 N2 C13 N3 -170.4(3) . . . . ?
Co1 N2 C14 C19 -105.4(5) . . . . ?
Co1 N2 C14 C15 73.5(5) . . . . ?
Co1 N1 C13 N2 -1.3(3) . . . . ?
Co1 N1 C13 N3 169.5(4) . . . . ?
Co1 N1 C1 C2 65.7(6) . . . . ?
Co1 N1 C1 C6 -105.8(5) . . . . ?
Co1 N8 C35 C36 171.6(4) . . . . ?
Co1 N8 C39 C38 -172.2(4) . . . . ?
Co2 N9 C52 N11 175.8(3) . . . . ?
Co2 N9 C52 N10 2.9(3) . . . . ?
Co2 N9 C53 C54 -103.4(5) . . . . ?
Co2 N9 C53 C58 67.1(6) . . . . ?
Co2 N10 C52 N11 -175.9(3) . . . . ?
Co2 N10 C52 N9 -2.9(3) . . . . ?
Co2 N10 C40 C45 -63.6(6) . . . . ?
Co2 N10 C40 C41 110.3(5) . . . . ?
N2 C14 C19 C18 -175.8(3) . . . . ?
N2 C14 C19 C23 8.2(6) . . . . ?
N2 C14 C15 C16 177.3(4) . . . . ?
N2 C14 C15 C20 -4.7(6) . . . . ?
N11 C65 C66 C67 22.5(6) . . . . ?
N11 C65 C66 C68 -92.8(5) . . . . ?
N11 C65 C66 C69 145.8(5) . . . . ?
N11 C65 C70 C73 13.4(7) . . . . ?
N11 C65 C70 C71 -101.9(5) . . . . ?
N11 C65 C70 C72 135.0(5) . . . . ?
N9 C53 C58 C62 3.1(6) . . . . ?
N9 C53 C58 C57 -173.0(4) . . . . ?
N1 C1 C6 C10 -1.7(7) . . . . ?
N1 C1 C6 C5 173.4(4) . . . . ?
N3 C26 C31 C34 28.8(6) . . . . ?
N3 C26 C31 C33 -89.5(5) . . . . ?
N3 C26 C31 C32 149.4(4) . . . . ?
N3 C26 C27 C28 -108.4(4) . . . . ?
N3 C26 C27 C30 128.0(4) . . . . ?
N3 C26 C27 C29 7.1(5) . . . . ?
N10 C40 C45 C44 178.0(4) . . . . ?
N10 C40 C45 C49 2.5(6) . . . . ?
N10 C40 C41 C46 -3.7(6) . . . . ?
N10 C40 C41 C42 -178.3(4) . . . . ?
N8 C35 C36 C37 0.0(9) . . . . ?
N8 C39 C38 C37 -0.1(9) . . . . ?
C13 N2 C14 C19 102.4(4) . . . . ?
C13 N2 C14 C15 -78.7(5) . . . . ?
C13 N1 C1 C2 -124.5(5) . . . . ?
C13 N1 C1 C6 64.0(6) . . . . ?
C13 N3 C26 C31 -10.0(8) . . . . ?
C13 N3 C26 C27 170.5(4) . . . . ?
C52 N11 C65 C66 174.8(5) . . . . ?
C52 N11 C65 C70 -4.9(8) . . . . ?
C52 N9 C53 C54 68.0(6) . . . . ?
C52 N9 C53 C58 -121.5(4) . . . . ?
C52 N10 C40 C45 119.2(4) . . . . ?
C52 N10 C40 C41 -66.9(5) . . . . ?
C14 N2 C13 Co1 162.9(4) . . . . ?
C14 N2 C13 N1 164.3(3) . . . . ?
C14 N2 C13 N3 -7.6(5) . . . . ?
C14 C19 C18 C17 -3.0(6) . . . . ?
C14 C19 C23 C25 94.1(5) . . . . ?
C14 C19 C23 C24 -141.4(4) . . . . ?
C14 C15 C16 C17 -0.1(6) . . . . ?
C14 C15 C20 C21 143.4(4) . . . . ?
C14 C15 C20 C22 -92.6(5) . . . . ?
C65 N11 C52 N9 93.8(6) . . . . ?
C65 N11 C52 N10 -94.0(6) . . . . ?
C19 C14 C15 C16 -3.7(6) . . . . ?
C19 C14 C15 C20 174.3(4) . . . . ?
C19 C18 C17 C16 -0.8(7) . . . . ?
C26 N3 C13 Co1 -144.5(11) . . . . ?
C26 N3 C13 N2 -108.1(6) . . . . ?
C26 N3 C13 N1 81.5(7) . . . . ?
C18 C19 C23 C25 -81.8(5) . . . . ?
C18 C19 C23 C24 42.7(6) . . . . ?
C18 C17 C16 C15 2.3(7) . . . . ?
C15 C14 C19 C18 5.2(6) . . . . ?
C15 C14 C19 C23 -170.7(4) . . . . ?
C54 C53 C58 C62 173.5(4) . . . . ?
C54 C53 C58 C57 -2.6(6) . . . . ?
C54 C55 C56 C57 0.1(8) . . . . ?
C46 C41 C42 C43 -172.7(5) . . . . ?
C2 C1 C6 C10 -173.0(4) . . . . ?
C2 C1 C6 C5 2.1(7) . . . . ?
C2 C3 C4 C5 1.6(10) . . . . ?
C53 N9 C52 Co2 -174.6(5) . . . . ?
C53 N9 C52 N11 1.2(6) . . . . ?
C53 N9 C52 N10 -171.8(4) . . . . ?
C53 C54 C55 C56 -1.9(7) . . . . ?
C53 C54 C59 C60 81.2(6) . . . . ?
C53 C54 C59 C61 -155.3(4) . . . . ?
C53 C58 C62 C63 -105.6(5) . . . . ?
C53 C58 C62 C64 131.2(5) . . . . ?
C53 C58 C57 C56 0.7(7) . . . . ?
C1 N1 C13 Co1 -174.2(4) . . . . ?
C1 N1 C13 N2 -175.5(4) . . . . ?
C1 N1 C13 N3 -4.7(7) . . . . ?
C1 C2 C7 C9 -111.7(5) . . . . ?
C1 C2 C7 C8 125.1(5) . . . . ?
C1 C2 C3 C4 -0.2(9) . . . . ?
C1 C6 C10 C11 92.5(5) . . . . ?
C1 C6 C10 C12 -143.3(5) . . . . ?
C1 C6 C5 C4 -0.7(8) . . . . ?
C40 N10 C52 Co2 178.3(4) . . . . ?
C40 N10 C52 N11 2.4(6) . . . . ?
C40 N10 C52 N9 175.5(4) . . . . ?
C40 C45 C44 C43 -1.0(7) . . . . ?
C40 C45 C49 C50 96.5(5) . . . . ?
C40 C45 C49 C51 -138.8(5) . . . . ?
C40 C41 C42 C43 2.0(8) . . . . ?
C66 C65 C70 C73 -166.3(4) . . . . ?
C66 C65 C70 C71 78.4(5) . . . . ?
C66 C65 C70 C72 -44.8(6) . . . . ?
C6 C5 C4 C3 -1.2(10) . . . . ?
C58 C57 C56 C55 0.6(8) . . . . ?
C31 C26 C27 C28 72.1(5) . . . . ?
C31 C26 C27 C30 -51.5(6) . . . . ?
C31 C26 C27 C29 -172.4(4) . . . . ?
C45 C40 C41 C46 170.1(4) . . . . ?
C45 C40 C41 C42 -4.5(6) . . . . ?
C45 C44 C43 C42 -1.5(8) . . . . ?
C16 C15 C20 C21 -38.6(6) . . . . ?
C16 C15 C20 C22 85.4(6) . . . . ?
C35 N8 C39 C38 -0.1(8) . . . . ?
C35 C36 C37 C38 -0.1(10) . . . . ?
C10 C6 C5 C4 174.6(5) . . . . ?
C23 C19 C18 C17 173.0(4) . . . . ?
C77 C76 C75 C74 -175.2(9) . . . . ?
C62 C58 C57 C56 -175.5(4) . . . . ?
C27 C26 C31 C34 -151.7(4) . . . . ?
C27 C26 C31 C33 90.0(5) . . . . ?
C27 C26 C31 C32 -31.1(5) . . . . ?
C41 C40 C45 C44 4.0(6) . . . . ?
C41 C40 C45 C49 -171.4(4) . . . . ?
C57 C58 C62 C63 70.5(6) . . . . ?
C57 C58 C62 C64 -52.7(6) . . . . ?
C55 C54 C53 N9 173.4(4) . . . . ?
C55 C54 C53 C58 3.2(7) . . . . ?
C55 C54 C59 C60 -91.6(6) . . . . ?
C55 C54 C59 C61 31.9(7) . . . . ?
C7 C2 C1 N1 5.3(7) . . . . ?
C7 C2 C1 C6 176.9(4) . . . . ?
C7 C2 C3 C4 -178.8(6) . . . . ?
C44 C45 C49 C50 -78.9(5) . . . . ?
C44 C45 C49 C51 45.8(6) . . . . ?
C44 C43 C42 C41 1.0(8) . . . . ?
C59 C54 C53 N9 0.5(6) . . . . ?
C59 C54 C53 C58 -169.8(4) . . . . ?
C59 C54 C55 C56 171.1(5) . . . . ?
C76 C77 C78 C79 176.3(6) . . . . ?
C39 N8 C35 C36 0.1(8) . . . . ?
C39 C38 C37 C36 0.2(10) . . . . ?
C20 C15 C16 C17 -178.2(4) . . . . ?
C49 C45 C44 C43 174.5(4) . . . . ?
C47 C46 C41 C40 -72.9(6) . . . . ?
C47 C46 C41 C42 101.6(5) . . . . ?
C70 C65 C66 C67 -157.8(5) . . . . ?
C70 C65 C66 C68 86.9(5) . . . . ?
C70 C65 C66 C69 -34.5(7) . . . . ?
C3 C2 C1 N1 -173.2(5) . . . . ?
C3 C2 C1 C6 -1.7(7) . . . . ?
C3 C2 C7 C9 66.8(6) . . . . ?
C3 C2 C7 C8 -56.4(6) . . . . ?
C48 C46 C41 C40 162.8(5) . . . . ?
C48 C46 C41 C42 -22.7(7) . . . . ?
C78 C77 C76 C75 179.7(5) . . . . ?
C5 C6 C10 C11 -82.6(6) . . . . ?
C5 C6 C10 C12 41.7(7) . . . . ?
